data_7108202
loop_
_publ_author_name
'Markus Waibel'
'Thomas Henneberger'
'Thomas F. Faessler'

_publ_section_title
;
 [(eta^2^-(Si/Ge)4)Zn(eta^2^-(Si/Ge)4)]^6-^ -- novel Zintl clusters with
 mixed Si/Ge tetrahedra bridged by a Zn atom
;
_journal_name_full Chem.Commun.
_journal_page_first 8676
_journal_paper_doi 10.1039/c2cc33652a
_journal_volume 48
_journal_year 2012
_chemical_formula_sum 'C0 H33 Ge3.3 K6 N11 O0 Si4.7 Zn'
_chemical_formula_weight 858.69
_chemical_name_systematic
;
?
;
_space_group_IT_number 2
_symmetry_space_group_name_Hall '-P 1'
_symmetry_space_group_name_H-M 'P -1'
_atom_sites_solution_hydrogens geom
_atom_sites_solution_primary direct
_atom_sites_solution_secondary difmap
_audit_creation_method SHELXL-97
_cell_angle_alpha 77.468(4)
_cell_angle_beta 81.547(4)
_cell_angle_gamma 87.070(4)
_cell_formula_units_Z 2
_cell_length_a 9.0694(5)
_cell_length_b 11.4274(5)
_cell_length_c 15.8894(8)
_cell_measurement_temperature 120(2)
_cell_volume 1589.76(14)
_computing_structure_refinement 'SHELXL-97 (Sheldrick, 1997)'
_computing_structure_solution 'SHELXS-97 (Sheldrick, 1990)'
_diffrn_ambient_temperature 120(2)
_diffrn_measured_fraction_theta_full 0.985
_diffrn_measured_fraction_theta_max 0.985
_diffrn_radiation_monochromator graphite
_diffrn_radiation_source 'fine-focus sealed tube'
_diffrn_radiation_type MoK\a
_diffrn_radiation_wavelength 0.71073
_diffrn_reflns_av_R_equivalents 0.0593
_diffrn_reflns_av_sigmaI/netI 0.1587
_diffrn_reflns_limit_h_max 11
_diffrn_reflns_limit_h_min -11
_diffrn_reflns_limit_k_max 13
_diffrn_reflns_limit_k_min -14
_diffrn_reflns_limit_l_max 18
_diffrn_reflns_limit_l_min -20
_diffrn_reflns_number 14506
_diffrn_reflns_theta_full 27.50
_diffrn_reflns_theta_max 27.50
_diffrn_reflns_theta_min 3.20
_exptl_absorpt_coefficient_mu 4.802
_exptl_absorpt_correction_T_max 1.00000
_exptl_absorpt_correction_T_min 0.91942
_exptl_absorpt_correction_type multi-scan
_exptl_absorpt_process_details
;
CrysAlis RED, Oxford Diffraction Ltd.,
Version 1.171.33.34d (release 27-02-2009 CrysAlis171 .NET)
(compiled Feb 27 2009,15:38:38)
Empirical absorption correction using spherical harmonics,
implemented in SCALE3 ABSPACK scaling algorithm.
;
_exptl_crystal_colour red
_exptl_crystal_density_diffrn 1.794
_exptl_crystal_density_method 'not measured'
_exptl_crystal_description block
_exptl_crystal_F_000 851
_exptl_crystal_size_max 0.15
_exptl_crystal_size_mid 0.1
_exptl_crystal_size_min 0.1
_refine_diff_density_max 0.986
_refine_diff_density_min -0.793
_refine_diff_density_rms 0.155
_refine_ls_extinction_method none
_refine_ls_goodness_of_fit_ref 0.790
_refine_ls_hydrogen_treatment riding
_refine_ls_matrix_type full
_refine_ls_number_parameters 255
_refine_ls_number_reflns 7193
_refine_ls_number_restraints 0
_refine_ls_restrained_S_all 0.790
_refine_ls_R_factor_all 0.0895
_refine_ls_R_factor_gt 0.0413
_refine_ls_shift/su_max 0.001
_refine_ls_shift/su_mean 0.000
_refine_ls_structure_factor_coef Fsqd
_refine_ls_weighting_details 'calc w=1/[\s^2^(Fo^2^)+(0.0280P)^2^+0.0000P] where P=(Fo^2^+2Fc^2^)/3'
_refine_ls_weighting_scheme calc
_refine_ls_wR_factor_gt 0.0785
_refine_ls_wR_factor_ref 0.0863
_reflns_number_gt 3788
_reflns_number_total 7193
_reflns_threshold_expression >2sigma(I)
_cod_data_source_file c2cc33652a.txt
_cod_data_source_block 1_edit
_cod_original_sg_symbol_H-M P-1
_cod_original_formula_sum 'C0 H33 Ge3.30 K6 N11 O0 Si4.70 Zn'
_cod_database_code 7108202

loop_
_symmetry_equiv_pos_as_xyz
'x, y, z'
'-x, -y, -z'

loop_
_atom_site_label
_atom_site_type_symbol
_atom_site_fract_x
_atom_site_fract_y
_atom_site_fract_z
_atom_site_U_iso_or_equiv
_atom_site_adp_type
_atom_site_occupancy
_atom_site_symmetry_multiplicity
_atom_site_calc_flag
_atom_site_refinement_flags
K1 K 0.58105(15) 0.45658(11) 0.40563(9) 0.0273(3) Uani 1 1 d .
K2 K 0.62906(14) 0.36622(11) 0.08712(8) 0.0223(3) Uani 1 1 d .
K3 K 1.14332(15) 0.35265(12) 0.12995(9) 0.0270(3) Uani 1 1 d .
K4 K 0.36284(15) 0.86605(12) 0.11148(10) 0.0342(4) Uani 1 1 d .
K5 K 0.98362(14) 0.75995(11) 0.25585(8) 0.0230(3) Uani 1 1 d .
K6 K 1.11314(15) 0.09832(11) 0.54971(9) 0.0261(3) Uani 1 1 d .
Si1 Si 0.81404(9) 0.21377(7) 0.43284(5) 0.0207(3) Uani 0.379(4) 1 d P
Si2 Si 1.03994(9) 0.17344(7) 0.32473(5) 0.0193(3) Uani 0.396(4) 1 d P
Si3 Si 0.97445(13) 0.37730(10) 0.34496(8) 0.0184(4) Uani 0.785(4) 1 d P
Si4 Si 0.80320(12) 0.25785(9) 0.27546(7) 0.0188(4) Uani 0.728(4) 1 d P
Si5 Si 0.64200(11) 0.65576(9) 0.20082(7) 0.0171(4) Uani 0.683(4) 1 d P
Si6 Si 0.86820(13) 0.62170(11) 0.08301(8) 0.0179(5) Uani 0.824(4) 1 d P
Si7 Si 0.61344(10) 0.66121(8) 0.04850(6) 0.0178(3) Uani 0.539(4) 1 d P
Si8 Si 0.76047(9) 0.82169(7) 0.08714(5) 0.0206(3) Uani 0.369(4) 1 d P
Ge1 Ge 0.81404(9) 0.21377(7) 0.43284(5) 0.0207(3) Uani 0.621(4) 1 d P
Ge2 Ge 1.03994(9) 0.17344(7) 0.32473(5) 0.0193(3) Uani 0.604(4) 1 d P
Ge3 Ge 0.97445(13) 0.37730(10) 0.34496(8) 0.0184(4) Uani 0.215(4) 1 d P
Ge4 Ge 0.80320(12) 0.25785(9) 0.27546(7) 0.0188(4) Uani 0.272(4) 1 d P
Ge5 Ge 0.64200(11) 0.65576(9) 0.20082(7) 0.0171(4) Uani 0.317(4) 1 d P
Ge6 Ge 0.86820(13) 0.62170(11) 0.08301(8) 0.0179(5) Uani 0.176(4) 1 d P
Ge7 Ge 0.61344(10) 0.66121(8) 0.04850(6) 0.0178(3) Uani 0.461(4) 1 d P
Ge8 Ge 0.76047(9) 0.82169(7) 0.08714(5) 0.0206(3) Uani 0.631(4) 1 d P
Zn1 Zn 0.82982(7) 0.48303(5) 0.22658(4) 0.01647(18) Uani 1 1 d .
N1 N 1.0986(5) 0.3485(4) 0.5585(3) 0.0201(11) Uani 1 1 d .
H1A H 1.0787 0.3550 0.6152 0.030 Uiso 1 1 calc R
H1B H 1.0250 0.3864 0.5289 0.030 Uiso 1 1 calc R
H1C H 1.1874 0.3829 0.5342 0.030 Uiso 1 1 calc R
N2 N 0.4551(5) 0.2891(4) 0.5614(3) 0.0249(12) Uani 1 1 d .
H2A H 0.4095 0.3305 0.6012 0.037 Uiso 1 1 calc R
H2B H 0.5292 0.2414 0.5842 0.037 Uiso 1 1 calc R
H2C H 0.3873 0.2430 0.5476 0.037 Uiso 1 1 calc R
N3 N 0.2861(5) 0.5566(4) 0.3988(3) 0.0296(13) Uani 1 1 d .
H3A H 0.2218 0.4975 0.3999 0.044 Uiso 1 1 calc R
H3B H 0.2848 0.6132 0.3488 0.044 Uiso 1 1 calc R
H3C H 0.2579 0.5908 0.4455 0.044 Uiso 1 1 calc R
N4 N 1.3944(6) 0.1005(5) 0.4364(3) 0.0359(14) Uani 1 1 d .
H4A H 1.3799 0.1320 0.3804 0.054 Uiso 1 1 calc R
H4B H 1.4314 0.0243 0.4405 0.054 Uiso 1 1 calc R
H4C H 1.4602 0.1460 0.4526 0.054 Uiso 1 1 calc R
N5 N 1.2170(5) 0.6302(4) 0.1713(3) 0.0279(13) Uani 1 1 d .
H5A H 1.3043 0.6694 0.1642 0.042 Uiso 1 1 calc R
H5B H 1.1945 0.6248 0.1183 0.042 Uiso 1 1 calc R
H5C H 1.2263 0.5553 0.2044 0.042 Uiso 1 1 calc R
N6 N 0.0856(5) 0.9912(4) 0.1303(3) 0.0261(12) Uani 1 1 d .
H6A H 0.0788 1.0253 0.1775 0.039 Uiso 1 1 calc R
H6B H 0.0099 0.9390 0.1378 0.039 Uiso 1 1 calc R
H6C H 0.0793 1.0493 0.0817 0.039 Uiso 1 1 calc R
N7 N 0.4046(5) 0.3573(4) 0.2403(3) 0.0274(12) Uani 1 1 d .
H7A H 0.3165 0.3334 0.2292 0.041 Uiso 1 1 calc R
H7B H 0.3923 0.4314 0.2529 0.041 Uiso 1 1 calc R
H7C H 0.4351 0.3043 0.2863 0.041 Uiso 1 1 calc R
N8 N 1.2599(6) 0.0597(4) 0.7038(3) 0.0270(12) Uani 1 1 d .
H8A H 1.3605 0.0594 0.6879 0.040 Uiso 1 1 calc R
H8B H 1.2323 -0.0120 0.7390 0.040 Uiso 1 1 calc R
H8C H 1.2331 0.1196 0.7328 0.040 Uiso 1 1 calc R
N9 N 0.8079(5) 0.1666(4) 0.0433(3) 0.0328(13) Uani 1 1 d .
H9A H 0.8525 0.1290 0.0898 0.049 Uiso 1 1 calc R
H9B H 0.8789 0.1937 -0.0027 0.049 Uiso 1 1 calc R
H9C H 0.7488 0.1142 0.0288 0.049 Uiso 1 1 calc R
N10 N 1.2255(6) 0.8668(4) 0.3222(3) 0.0363(15) Uani 1 1 d .
H10A H 1.2279 0.8314 0.3791 0.054 Uiso 1 1 calc R
H10B H 1.2075 0.9469 0.3173 0.054 Uiso 1 1 calc R
H10C H 1.3148 0.8546 0.2905 0.054 Uiso 1 1 calc R
N11 N 0.4343(6) 1.0813(4) 0.1558(4) 0.0430(15) Uani 1 1 d .
H11A H 0.4469 1.1406 0.1070 0.065 Uiso 1 1 calc R
H11B H 0.5200 1.0700 0.1802 0.065 Uiso 1 1 calc R
H11C H 0.3589 1.1024 0.1945 0.065 Uiso 1 1 calc R

loop_
_atom_site_aniso_label
_atom_site_aniso_U_11
_atom_site_aniso_U_22
_atom_site_aniso_U_33
_atom_site_aniso_U_23
_atom_site_aniso_U_13
_atom_site_aniso_U_12
K1 0.0274(8) 0.0229(7) 0.0261(8) -0.0007(6) 0.0058(6) 0.0046(6)
K2 0.0241(8) 0.0198(7) 0.0262(8) -0.0069(6) -0.0106(6) 0.0000(5)
K3 0.0267(8) 0.0317(8) 0.0204(8) -0.0030(6) 0.0008(6) -0.0034(6)
K4 0.0222(8) 0.0240(8) 0.0592(11) -0.0156(7) -0.0058(7) 0.0020(6)
K5 0.0213(7) 0.0248(7) 0.0242(8) -0.0068(6) -0.0047(6) -0.0010(5)
K6 0.0300(8) 0.0178(7) 0.0336(9) -0.0063(6) -0.0121(7) -0.0044(6)
Si1 0.0197(5) 0.0197(5) 0.0199(5) -0.0006(4) 0.0003(4) 0.0020(3)
Si2 0.0182(5) 0.0169(5) 0.0216(6) -0.0021(4) -0.0029(4) 0.0029(3)
Si3 0.0175(7) 0.0139(7) 0.0247(8) -0.0024(5) -0.0080(6) -0.0021(5)
Si4 0.0214(7) 0.0139(7) 0.0222(8) -0.0018(5) -0.0091(5) -0.0025(5)
Si5 0.0172(6) 0.0152(6) 0.0180(7) -0.0011(5) -0.0032(5) 0.0007(4)
Si6 0.0153(7) 0.0193(8) 0.0180(8) -0.0003(5) -0.0044(6) 0.0005(5)
Si7 0.0157(6) 0.0198(6) 0.0206(6) -0.0077(4) -0.0062(4) 0.0010(4)
Si8 0.0224(5) 0.0146(5) 0.0249(6) -0.0006(4) -0.0073(4) -0.0050(3)
Ge1 0.0197(5) 0.0197(5) 0.0199(5) -0.0006(4) 0.0003(4) 0.0020(3)
Ge2 0.0182(5) 0.0169(5) 0.0216(6) -0.0021(4) -0.0029(4) 0.0029(3)
Ge3 0.0175(7) 0.0139(7) 0.0247(8) -0.0024(5) -0.0080(6) -0.0021(5)
Ge4 0.0214(7) 0.0139(7) 0.0222(8) -0.0018(5) -0.0091(5) -0.0025(5)
Ge5 0.0172(6) 0.0152(6) 0.0180(7) -0.0011(5) -0.0032(5) 0.0007(4)
Ge6 0.0153(7) 0.0193(8) 0.0180(8) -0.0003(5) -0.0044(6) 0.0005(5)
Ge7 0.0157(6) 0.0198(6) 0.0206(6) -0.0077(4) -0.0062(4) 0.0010(4)
Ge8 0.0224(5) 0.0146(5) 0.0249(6) -0.0006(4) -0.0073(4) -0.0050(3)
Zn1 0.0164(4) 0.0131(4) 0.0196(4) -0.0010(3) -0.0050(3) -0.0005(3)
N1 0.020(3) 0.027(3) 0.012(3) 0.000(2) -0.003(2) -0.001(2)
N2 0.019(3) 0.019(3) 0.041(3) -0.013(2) -0.008(2) 0.002(2)
N3 0.027(3) 0.024(3) 0.041(4) -0.010(3) -0.010(3) -0.004(2)
N4 0.038(4) 0.033(3) 0.042(4) -0.015(3) -0.014(3) 0.001(3)
N5 0.032(3) 0.017(3) 0.038(3) -0.006(2) -0.015(3) -0.004(2)
N6 0.027(3) 0.023(3) 0.028(3) -0.001(2) -0.005(2) -0.002(2)
N7 0.028(3) 0.031(3) 0.025(3) -0.006(2) -0.007(2) -0.006(2)
N8 0.034(3) 0.018(3) 0.027(3) 0.001(2) -0.004(3) -0.004(2)
N9 0.024(3) 0.029(3) 0.044(4) -0.001(3) -0.011(3) -0.002(2)
N10 0.065(4) 0.023(3) 0.023(3) -0.003(2) -0.015(3) 0.001(3)
N11 0.037(4) 0.029(3) 0.059(4) 0.000(3) -0.005(3) -0.004(3)

loop_
_atom_type_symbol
_atom_type_description
_atom_type_scat_dispersion_real
_atom_type_scat_dispersion_imag
_atom_type_scat_source
C C 0.0033 0.0016 'International Tables Vol C Tables 4.2.6.8 and 6.1.1.4'
H H 0.0000 0.0000 'International Tables Vol C Tables 4.2.6.8 and 6.1.1.4'
N N 0.0061 0.0033 'International Tables Vol C Tables 4.2.6.8 and 6.1.1.4'
O O 0.0106 0.0060 'International Tables Vol C Tables 4.2.6.8 and 6.1.1.4'
Si Si 0.0817 0.0704 'International Tables Vol C Tables 4.2.6.8 and 6.1.1.4'
K K 0.2009 0.2494 'International Tables Vol C Tables 4.2.6.8 and 6.1.1.4'
Zn Zn 0.2839 1.4301 'International Tables Vol C Tables 4.2.6.8 and 6.1.1.4'
Ge Ge 0.1547 1.8001 'International Tables Vol C Tables 4.2.6.8 and 6.1.1.4'

loop_
_geom_angle_atom_site_label_1
_geom_angle_atom_site_label_2
_geom_angle_atom_site_label_3
_geom_angle
_geom_angle_site_symmetry_1
_geom_angle_site_symmetry_3
N3 K1 N2 86.55(14) . .
N3 K1 N2 65.81(13) . 2_666
N2 K1 N2 109.02(11) . 2_666
N3 K1 Zn1 121.09(11) . .
N2 K1 Zn1 143.72(9) . .
N2 K1 Zn1 104.06(10) 2_666 .
N3 K1 Si1 149.91(11) . .
N2 K1 Si1 72.57(9) . .
N2 K1 Si1 141.14(10) 2_666 .
Zn1 K1 Si1 72.41(3) . .
N3 K1 K1 65.66(11) . 2_666
N2 K1 K1 56.57(9) . 2_666
N2 K1 K1 52.45(10) 2_666 2_666
Zn1 K1 K1 152.93(7) . 2_666
Si1 K1 K1 115.87(6) . 2_666
N3 K1 N3 114.47(10) . 2_666
N2 K1 N3 59.95(12) . 2_666
N2 K1 N3 74.31(12) 2_666 2_666
Zn1 K1 N3 117.58(9) . 2_666
Si1 K1 N3 73.81(8) . 2_666
K1 K1 N3 48.81(8) 2_666 2_666
N3 K1 Si5 80.85(11) . .
N2 K1 Si5 165.16(10) . .
N2 K1 Si5 72.87(9) 2_666 .
Zn1 K1 Si5 43.43(3) . .
Si1 K1 Si5 115.69(4) . .
K1 K1 Si5 123.41(6) 2_666 .
N3 K1 Si5 132.95(9) 2_666 .
N3 K1 Si3 162.54(12) . .
N2 K1 Si3 109.99(10) . .
N2 K1 Si3 111.69(10) 2_666 .
Zn1 K1 Si3 41.60(3) . .
Si1 K1 Si3 40.68(3) . .
K1 K1 Si3 127.80(7) 2_666 .
N3 K1 Si3 79.89(9) 2_666 .
Si5 K1 Si3 81.96(4) . .
N9 K2 N7 125.92(15) . .
N9 K2 Si7 142.59(11) . .
N7 K2 Si7 89.83(10) . .
N9 K2 Ge7 91.75(11) . 2_665
N7 K2 Ge7 95.55(10) . 2_665
Si7 K2 Ge7 95.65(4) . 2_665
N9 K2 Si7 91.75(11) . 2_665
N7 K2 Si7 95.55(10) . 2_665
Si7 K2 Si7 95.65(4) . 2_665
Ge7 K2 Si7 0.00(4) 2_665 2_665
N9 K2 Si4 77.14(11) . .
N7 K2 Si4 71.63(10) . .
Si7 K2 Si4 109.03(4) . .
Ge7 K2 Si4 151.75(5) 2_665 .
Si7 K2 Si4 151.75(5) 2_665 .
N9 K2 Zn1 105.19(11) . .
N7 K2 Zn1 78.68(10) . .
Si7 K2 Zn1 67.90(3) . .
Ge7 K2 Zn1 162.35(4) 2_665 .
Si7 K2 Zn1 162.35(4) 2_665 .
Si4 K2 Zn1 41.75(2) . .
N9 K2 Si6 110.57(11) . .
N7 K2 Si6 105.24(10) . .
Si7 K2 Si6 40.42(3) . .
Ge7 K2 Si6 129.45(4) 2_665 .
Si7 K2 Si6 129.45(4) 2_665 .
Si4 K2 Si6 78.75(4) . .
Zn1 K2 Si6 39.59(3) . .
N9 K2 K3 120.96(11) . 1_455
N7 K2 K3 46.32(10) . 1_455
Si7 K2 K3 90.69(4) . 1_455
Ge7 K2 K3 49.40(3) 2_665 1_455
Si7 K2 K3 49.40(3) 2_665 1_455
Si4 K2 K3 114.96(4) . 1_455
Zn1 K2 K3 121.64(4) . 1_455
Si6 K2 K3 128.32(4) . 1_455
N7 K3 Ge6 133.38(10) 1_655 2_765
N7 K3 Si6 133.38(10) 1_655 2_765
Ge6 K3 Si6 0.00(6) 2_765 2_765
N7 K3 Si2 73.89(9) 1_655 .
Ge6 K3 Si2 142.07(5) 2_765 .
Si6 K3 Si2 142.07(5) 2_765 .
N7 K3 Ge7 91.49(9) 1_655 2_765
Ge6 K3 Ge7 42.87(3) 2_765 2_765
Si6 K3 Ge7 42.87(3) 2_765 2_765
Si2 K3 Ge7 136.77(5) . 2_765
N7 K3 Si7 91.49(9) 1_655 2_765
Ge6 K3 Si7 42.87(3) 2_765 2_765
Si6 K3 Si7 42.87(3) 2_765 2_765
Si2 K3 Si7 136.77(5) . 2_765
Ge7 K3 Si7 0.00(4) 2_765 2_765
N7 K3 Zn1 108.21(9) 1_655 .
Ge6 K3 Zn1 110.85(4) 2_765 .
Si6 K3 Zn1 110.85(4) 2_765 .
Si2 K3 Zn1 72.90(3) . .
Ge7 K3 Zn1 149.22(5) 2_765 .
Si7 K3 Zn1 149.22(5) 2_765 .
N7 K3 Si3 72.86(9) 1_655 .
Ge6 K3 Si3 151.88(5) 2_765 .
Si6 K3 Si3 151.88(5) 2_765 .
Si2 K3 Si3 41.13(3) . .
Ge7 K3 Si3 164.27(5) 2_765 .
Si7 K3 Si3 164.27(5) 2_765 .
Zn1 K3 Si3 41.63(3) . .
N7 K3 Si4 109.51(9) 1_655 .
Ge6 K3 Si4 116.45(5) 2_765 .
Si6 K3 Si4 116.45(5) 2_765 .
Si2 K3 Si4 41.20(3) . .
Ge7 K3 Si4 151.08(5) 2_765 .
Si7 K3 Si4 151.08(5) 2_765 .
Zn1 K3 Si4 41.81(2) . .
Si3 K3 Si4 42.52(3) . .
N11 K4 N6 75.76(15) . .
N11 K4 N5 146.76(16) . 1_455
N6 K4 N5 91.93(14) . 1_455
N11 K4 N9 128.56(15) . 2_665
N6 K4 N9 73.22(13) . 2_665
N5 K4 N9 74.16(13) 1_455 2_665
N11 K4 Si7 125.28(12) . .
N6 K4 Si7 157.74(11) . .
N5 K4 Si7 73.74(9) 1_455 .
N9 K4 Si7 86.31(9) 2_665 .
N11 K4 N10 69.34(15) . 1_455
N6 K4 N10 66.79(14) . 1_455
N5 K4 N10 77.42(13) 1_455 1_455
N9 K4 N10 129.38(14) 2_665 1_455
Si7 K4 N10 124.13(10) . 1_455
N11 K4 Si8 82.62(12) . .
N6 K4 Si8 157.71(11) . .
N5 K4 Si8 109.37(10) 1_455 .
N9 K4 Si8 118.07(10) 2_665 .
Si7 K4 Si8 42.74(3) . .
N10 K4 Si8 110.53(10) 1_455 .
N11 K4 Si5 102.62(12) . .
N6 K4 Si5 151.12(11) . .
N5 K4 Si5 73.58(10) 1_455 .
N9 K4 Si5 123.87(9) 2_665 .
Si7 K4 Si5 40.88(3) . .
N10 K4 Si5 85.45(10) 1_455 .
Si8 K4 Si5 40.23(3) . .
N11 K4 K5 106.53(12) . 1_455
N6 K4 K5 50.23(10) . 1_455
N5 K4 K5 46.46(9) 1_455 1_455
N9 K4 K5 83.21(10) 2_665 1_455
Si7 K4 K5 119.90(4) . 1_455
N10 K4 K5 47.42(9) 1_455 1_455
Si8 K4 K5 144.86(5) . 1_455
Si5 K4 K5 105.06(4) . 1_455
N5 K5 N1 113.12(13) . 2_766
N5 K5 N10 86.10(14) . .
N1 K5 N10 82.74(14) 2_766 .
N5 K5 N8 164.37(14) . 2_766
N1 K5 N8 82.51(12) 2_766 2_766
N10 K5 N8 96.67(14) . 2_766
N5 K5 N6 89.96(13) . 1_655
N1 K5 N6 143.21(13) 2_766 1_655
N10 K5 N6 70.16(14) . 1_655
N8 K5 N6 76.65(13) 2_766 1_655
N5 K5 Si8 97.26(10) . .
N1 K5 Si8 129.44(10) 2_766 .
N10 K5 Si8 141.00(11) . .
N8 K5 Si8 70.96(9) 2_766 .
N6 K5 Si8 71.00(10) 1_655 .
N5 K5 Si5 104.04(10) . .
N1 K5 Si5 91.74(10) 2_766 .
N10 K5 Si5 169.74(11) . .
N8 K5 Si5 73.96(10) 2_766 .
N6 K5 Si5 110.73(10) 1_655 .
Si8 K5 Si5 40.38(3) . .
N5 K5 Zn1 71.51(10) . .
N1 K5 Zn1 82.84(9) 2_766 .
N10 K5 Zn1 145.84(10) . .
N8 K5 Zn1 111.90(10) 2_766 .
N6 K5 Zn1 133.07(10) 1_655 .
Si8 K5 Zn1 69.28(3) . .
Si5 K5 Zn1 40.63(2) . .
N5 K5 Si6 65.64(10) . .
N1 K5 Si6 120.92(10) 2_766 .
N10 K5 Si6 148.09(11) . .
N8 K5 Si6 106.81(10) 2_766 .
N6 K5 Si6 94.22(10) 1_655 .
Si8 K5 Si6 39.24(3) . .
Si5 K5 Si6 41.74(3) . .
Zn1 K5 Si6 38.87(3) . .
N1 K6 N4 98.07(14) . .
N1 K6 N8 85.96(13) . .
N4 K6 N8 92.25(15) . .
N1 K6 Ge2 137.47(10) . 2_756
N4 K6 Ge2 121.05(11) . 2_756
N8 K6 Ge2 77.15(10) . 2_756
N1 K6 Si2 137.47(10) . 2_756
N4 K6 Si2 121.05(11) . 2_756
N8 K6 Si2 77.15(10) . 2_756
Ge2 K6 Si2 0.00(3) 2_756 2_756
N1 K6 Si1 76.84(10) . .
N4 K6 Si1 112.16(11) . .
N8 K6 Si1 151.66(10) . .
Ge2 K6 Si1 100.53(4) 2_756 .
Si2 K6 Si1 100.53(4) 2_756 .
N1 K6 Ge1 168.51(10) . 2_756
N4 K6 Ge1 79.04(10) . 2_756
N8 K6 Ge1 83.06(9) . 2_756
Ge2 K6 Ge1 42.42(2) 2_756 2_756
Si2 K6 Ge1 42.42(2) 2_756 2_756
Si1 K6 Ge1 114.59(4) . 2_756
N1 K6 Si1 168.51(10) . 2_756
N4 K6 Si1 79.04(10) . 2_756
N8 K6 Si1 83.06(9) . 2_756
Ge2 K6 Si1 42.42(2) 2_756 2_756
Si2 K6 Si1 42.42(2) 2_756 2_756
Si1 K6 Si1 114.59(4) . 2_756
Ge1 K6 Si1 0.00(4) 2_756 2_756
N1 K6 Si2 91.07(9) . .
N4 K6 Si2 71.44(11) . .
N8 K6 Si2 162.87(11) . .
Ge2 K6 Si2 115.38(4) 2_756 .
Si2 K6 Si2 115.38(4) 2_756 .
Si1 K6 Si2 41.75(2) . .
Ge1 K6 Si2 98.43(3) 2_756 .
Si1 K6 Si2 98.43(3) 2_756 .
N1 K6 K5 50.41(9) . 2_766
N4 K6 K5 128.44(10) . 2_766
N8 K6 K5 52.31(10) . 2_766
Ge2 K6 K5 89.53(4) 2_756 2_766
Si2 K6 K5 89.53(4) 2_756 2_766
Si1 K6 K5 99.76(4) . 2_766
Ge1 K6 K5 123.16(4) 2_756 2_766
Si1 K6 K5 123.16(4) 2_756 2_766
Si2 K6 K5 134.96(4) . 2_766
Si4 Si1 Si3 64.26(4) . .
Si4 Si1 Si2 58.93(4) . .
Si3 Si1 Si2 58.25(4) . .
Si4 Si1 K1 77.18(4) . .
Si3 Si1 K1 75.88(4) . .
Si2 Si1 K1 126.02(4) . .
Si4 Si1 K6 129.98(5) . .
Si3 Si1 K6 89.73(4) . .
Si2 Si1 K6 71.06(3) . .
K1 Si1 K6 139.67(4) . .
Si4 Si1 K6 95.27(4) . 2_756
Si3 Si1 K6 126.14(4) . 2_756
Si2 Si1 K6 68.42(3) . 2_756
K1 Si1 K6 151.24(4) . 2_756
K6 Si1 K6 65.41(4) . 2_756
Si3 Si2 Si4 64.33(4) . .
Si3 Si2 Si1 58.99(4) . .
Si4 Si2 Si1 58.38(4) . .
Si3 Si2 K3 74.76(4) . .
Si4 Si2 K3 75.46(4) . .
Si1 Si2 K3 124.45(4) . .
Si3 Si2 K6 127.61(5) . 2_756
Si4 Si2 K6 95.45(4) . 2_756
Si1 Si2 K6 69.16(3) . 2_756
K3 Si2 K6 149.89(4) . 2_756
Si3 Si2 K6 87.90(4) . .
Si4 Si2 K6 125.57(4) . .
Si1 Si2 K6 67.20(3) . .
K3 Si2 K6 143.48(4) . .
K6 Si2 K6 64.62(4) 2_756 .
Si2 Si3 Si1 62.77(4) . .
Si2 Si3 Zn1 109.29(5) . .
Si1 Si3 Zn1 105.71(5) . .
Si2 Si3 Si4 58.20(4) . .
Si1 Si3 Si4 57.61(4) . .
Zn1 Si3 Si4 59.16(4) . .
Si2 Si3 K3 64.11(4) . .
Si1 Si3 K3 118.59(5) . .
Zn1 Si3 K3 66.17(4) . .
Si4 Si3 K3 69.47(4) . .
Si2 Si3 K1 119.11(5) . .
Si1 Si3 K1 63.44(4) . .
Zn1 Si3 K1 61.77(4) . .
Si4 Si3 K1 70.14(4) . .
K3 Si3 K1 125.15(4) . .
Si1 Si4 Si2 62.69(4) . .
Si1 Si4 Zn1 105.36(4) . .
Si2 Si4 Zn1 107.84(5) . .
Si1 Si4 Si3 58.13(4) . .
Si2 Si4 Si3 57.47(4) . .
Zn1 Si4 Si3 58.21(4) . .
Si1 Si4 K2 154.18(5) . .
Si2 Si4 K2 143.09(5) . .
Zn1 Si4 K2 69.60(3) . .
Si3 Si4 K2 127.13(5) . .
Si1 Si4 K3 117.76(5) . .
Si2 Si4 K3 63.34(4) . .
Zn1 Si4 K3 65.35(4) . .
Si3 Si4 K3 68.01(4) . .
K2 Si4 K3 83.97(4) . .
Si1 Si4 K1 62.73(4) . .
Si2 Si4 K1 117.00(5) . .
Zn1 Si4 K1 60.87(3) . .
Si3 Si4 K1 68.35(4) . .
K2 Si4 K1 94.43(4) . .
K3 Si4 K1 122.81(4) . .
Si7 Si5 Si8 62.10(4) . .
Si7 Si5 Zn1 100.15(4) . .
Si8 Si5 Zn1 108.84(4) . .
Si7 Si5 Si6 57.30(4) . .
Si8 Si5 Si6 57.03(4) . .
Zn1 Si5 Si6 56.81(4) . .
Si7 Si5 K1 138.83(5) . .
Si8 Si5 K1 157.12(5) . .
Zn1 Si5 K1 64.08(3) . .
Si6 Si5 K1 120.89(5) . .
Si7 Si5 K4 64.25(4) . .
Si8 Si5 K4 69.12(4) . .
Zn1 Si5 K4 163.70(5) . .
Si6 Si5 K4 113.10(5) . .
K1 Si5 K4 124.01(4) . .
Si7 Si5 K5 120.72(5) . .
Si8 Si5 K5 66.80(4) . .
Zn1 Si5 K5 69.83(3) . .
Si6 Si5 K5 70.84(4) . .
K1 Si5 K5 90.67(4) . .
K4 Si5 K5 121.21(4) . .
Si8 Si6 Si7 62.70(4) . .
Si8 Si6 Zn1 112.52(5) . .
Si7 Si6 Zn1 102.59(5) . .
Si8 Si6 Si5 58.25(4) . .
Si7 Si6 Si5 57.63(4) . .
Zn1 Si6 Si5 59.65(4) . .
Si8 Si6 K3 94.66(5) . 2_765
Si7 Si6 K3 68.68(4) . 2_765
Zn1 Si6 K3 144.12(5) . 2_765
Si5 Si6 K3 126.13(5) . 2_765
Si8 Si6 K2 121.12(5) . .
Si7 Si6 K2 60.61(4) . .
Zn1 Si6 K2 67.11(4) . .
Si5 Si6 K2 78.80(4) . .
K3 Si6 K2 79.05(4) 2_765 .
Si8 Si6 K5 65.46(4) . .
Si7 Si6 K5 118.01(5) . .
Zn1 Si6 K5 68.87(4) . .
Si5 Si6 K5 67.42(4) . .
K3 Si6 K5 146.66(5) 2_765 .
K2 Si6 K5 133.81(5) . .
Si8 Si6 K3 156.91(5) . .
Si7 Si6 K3 138.96(5) . .
Zn1 Si6 K3 61.39(3) . .
Si5 Si6 K3 121.03(5) . .
K3 Si6 K3 101.47(4) 2_765 .
K2 Si6 K3 78.55(4) . .
K5 Si6 K3 92.43(4) . .
Si6 Si7 Si5 65.07(4) . .
Si6 Si7 Si8 58.64(4) . .
Si5 Si7 Si8 59.41(4) . .
Si6 Si7 K2 78.97(4) . .
Si5 Si7 K2 90.13(4) . .
Si8 Si7 K2 134.72(4) . .
Si6 Si7 K3 68.45(4) . 2_765
Si5 Si7 K3 133.32(5) . 2_765
Si8 Si7 K3 92.68(4) . 2_765
K2 Si7 K3 85.23(4) . 2_765
Si6 Si7 K2 146.07(5) . 2_665
Si5 Si7 K2 144.78(5) . 2_665
Si8 Si7 K2 140.04(4) . 2_665
K2 Si7 K2 84.35(4) . 2_665
K3 Si7 K2 80.95(4) 2_765 2_665
Si6 Si7 K4 127.91(5) . .
Si5 Si7 K4 74.87(4) . .
Si8 Si7 K4 72.98(4) . .
K2 Si7 K4 134.40(5) . .
K3 Si7 K4 135.84(5) 2_765 .
K2 Si7 K4 84.38(4) 2_665 .
Si6 Si8 Si5 64.72(4) . .
Si6 Si8 Si7 58.66(4) . .
Si5 Si8 Si7 58.49(4) . .
Si6 Si8 K5 75.31(4) . .
Si5 Si8 K5 72.83(4) . .
Si7 Si8 K5 122.87(4) . .
Si6 Si8 K4 119.78(4) . .
Si5 Si8 K4 70.65(4) . .
Si7 Si8 K4 64.28(3) . .
K5 Si8 K4 126.40(4) . .
Si6 Zn1 Si3 140.28(5) . .
Si6 Zn1 Si4 133.90(5) . .
Si3 Zn1 Si4 62.62(4) . .
Si6 Zn1 Si5 63.54(4) . .
Si3 Zn1 Si5 138.58(4) . .
Si4 Zn1 Si5 133.07(4) . .
Si6 Zn1 K1 136.02(4) . .
Si3 Zn1 K1 76.63(4) . .
Si4 Zn1 K1 77.45(4) . .
Si5 Zn1 K1 72.49(4) . .
Si6 Zn1 K3 79.78(4) . .
Si3 Zn1 K3 72.20(4) . .
Si4 Zn1 K3 72.83(4) . .
Si5 Zn1 K3 143.31(4) . .
K1 Zn1 K3 144.17(4) . .
Si6 Zn1 K2 73.29(4) . .
Si3 Zn1 K2 130.52(4) . .
Si4 Zn1 K2 68.65(4) . .
Si5 Zn1 K2 82.78(3) . .
K1 Zn1 K2 101.24(4) . .
K3 Zn1 K2 86.26(3) . .
Si6 Zn1 K5 72.26(4) . .
Si3 Zn1 K5 85.94(4) . .
Si4 Zn1 K5 148.47(4) . .
Si5 Zn1 K5 69.54(3) . .
K1 Zn1 K5 93.83(3) . .
K3 Zn1 K5 101.07(3) . .
K2 Zn1 K5 142.77(3) . .

loop_
_geom_bond_atom_site_label_1
_geom_bond_atom_site_label_2
_geom_bond_distance
_geom_bond_site_symmetry_2
K1 N3 2.862(5) .
K1 N2 2.903(5) .
K1 N2 3.056(4) 2_666
K1 Zn1 3.3294(15) .
K1 Si1 3.3911(15) .
K1 K1 3.462(3) 2_666
K1 N3 3.466(5) 2_666
K1 Si5 3.5301(17) .
K1 Si3 3.6765(18) .
K2 N9 2.881(5) .
K2 N7 2.921(5) .
K2 Si7 3.2922(15) .
K2 Ge7 3.3670(15) 2_665
K2 Si7 3.3670(15) 2_665
K2 Si4 3.5447(17) .
K2 Zn1 3.5673(14) .
K2 Si6 3.7087(17) .
K2 K3 4.3631(19) 1_455
K3 N7 3.157(5) 1_655
K3 Ge6 3.3492(18) 2_765
K3 Si6 3.3492(18) 2_765
K3 Si2 3.3534(16) .
K3 Ge7 3.3543(16) 2_765
K3 Si7 3.3543(16) 2_765
K3 Zn1 3.4551(14) .
K3 Si3 3.5962(18) .
K3 Si4 3.6322(18) .
K4 N11 2.831(5) .
K4 N6 2.838(5) .
K4 N5 2.966(5) 1_455
K4 N9 3.188(5) 2_665
K4 Si7 3.3838(16) .
K4 N10 3.398(5) 1_455
K4 Si8 3.5916(16) .
K4 Si5 3.6269(17) .
K4 K5 3.932(2) 1_455
K5 N5 2.862(5) .
K5 N1 2.942(5) 2_766
K5 N10 2.988(5) .
K5 N8 3.038(5) 2_766
K5 N6 3.039(5) 1_655
K5 Si8 3.5225(15) .
K5 Si5 3.6615(17) .
K5 Zn1 3.6683(14) .
K5 Si6 3.7457(18) .
K6 N1 2.888(4) .
K6 N4 2.896(5) .
K6 N8 2.896(5) .
K6 Ge2 3.5341(16) 2_756
K6 Si2 3.5341(16) 2_756
K6 Si1 3.5495(16) .
K6 Ge1 3.5519(14) 2_756
K6 Si1 3.5519(14) 2_756
K6 Si2 3.6420(16) .
K6 K5 3.7641(18) 2_766
Si1 Si4 2.4571(14) .
Si1 Si3 2.4712(15) .
Si1 Si2 2.5637(11) .
Si1 K6 3.5519(14) 2_756
Si2 Si3 2.4517(13) .
Si2 Si4 2.4714(13) .
Si2 K6 3.5340(16) 2_756
Si3 Zn1 2.5091(13) .
Si3 Si4 2.6211(16) .
Si4 Zn1 2.5345(12) .
Si5 Si7 2.4588(14) .
Si5 Si8 2.4827(13) .
Si5 Zn1 2.5448(11) .
Si5 Si6 2.6401(16) .
Si6 Si8 2.4494(14) .
Si6 Si7 2.4497(15) .
Si6 Zn1 2.4679(14) .
Si6 K3 3.3492(18) 2_765
Si7 Si8 2.5489(12) .
Si7 K3 3.3543(16) 2_765
Si7 K2 3.3670(15) 2_665
